data_4115791
loop_
_publ_author_name
'F. Albert Cotton'
'Evgeny V. Dikarev'
'Marina A. Petrukhina'

_publ_section_title
;
 Using Structures Formed by Dirhodium Tetra(trifluoroacetate) with
 Polycyclic Aromatic Hydrocarbons to Prospect for Maximum \p-Electron
 Density: H\"uckel Calculations Get It Right
;
_journal_name_full 'Journal of the American Chemical Society'
_journal_page_first 11655
_journal_page_last 11663
_journal_paper_doi 10.1021/ja016801z
_journal_volume 123
_journal_year 2001
_chemical_compound_source synthesized
_chemical_formula_moiety 'Rh2 (O2 C C F3)4 (C12 H10)'
_chemical_formula_structural
;
 [Rh2(O2CCF3)4(\m-\h2(4,5):\h2(6,7)-C12H10)]
;
_chemical_formula_sum 'C20 H10 F12 O8 Rh2'
_chemical_formula_weight 812.10
_chemical_name_systematic
; 
 Catena-poly{[tetrakis(\m-trifluoroacetato-\kO,\kO')
 dirhodium(II,II)](\m-\h2(4,5):\h2(6,7)-acenaphthene)}
;
_space_group_IT_number 15
_symmetry_cell_setting monoclinic
_symmetry_space_group_name_Hall '-C 2yc'
_symmetry_space_group_name_H-M 'C 1 2/c 1'
_atom_sites_solution_hydrogens geom
_atom_sites_solution_primary direct
_atom_sites_solution_secondary difmap
_audit_creation_method SHELXL
_cell_angle_alpha 90.00
_cell_angle_beta 131.34(2)
_cell_angle_gamma 90.00
_cell_formula_units_Z 4
_cell_length_a 22.562(3)
_cell_length_b 8.577(1)
_cell_length_c 16.889(2)
_cell_measurement_reflns_used 248
_cell_measurement_temperature 213(2)
_cell_measurement_theta_max 20.8
_cell_measurement_theta_min 6.8
_cell_volume 2453.8(9)
_computing_cell_refinement 'MADNES (Enraf-Nonius, 1989)'
_computing_data_collection 'MADNES (Enraf-Nonius, 1989)'
_computing_data_reduction 'PROCOR (Kabsch, 1988)'
_computing_molecular_graphics 'SHELXTL V.5 (Siemens, 1994)'
_computing_publication_material CIFTAB
_computing_structure_refinement 'SHELXL-93 (Sheldrick, 1993)'
_computing_structure_solution 'SHELXTL V.5 (Siemens, 1994)'
_diffrn_ambient_temperature 213(2)
_diffrn_measurement_device 'Nonius FAST area detector'
_diffrn_measurement_method 'Ellipsoid-mask fitting'
_diffrn_radiation_monochromator graphite
_diffrn_radiation_source 'fine-focus sealed tube'
_diffrn_radiation_type MoK\a
_diffrn_radiation_wavelength 0.71073
_diffrn_reflns_av_R_equivalents 0.0475
_diffrn_reflns_av_sigmaI/netI 0.0328
_diffrn_reflns_limit_h_max 24
_diffrn_reflns_limit_h_min -24
_diffrn_reflns_limit_k_max 9
_diffrn_reflns_limit_k_min -9
_diffrn_reflns_limit_l_max 18
_diffrn_reflns_limit_l_min -18
_diffrn_reflns_number 5892
_diffrn_reflns_theta_max 22.61
_diffrn_reflns_theta_min 2.40
_diffrn_standards_number 'none (area detector data)'
_exptl_absorpt_coefficient_mu 1.482
_exptl_absorpt_correction_T_max 0.929
_exptl_absorpt_correction_T_min 0.623
_exptl_absorpt_correction_type 'SORTAV (Blessing, 1995)'
_exptl_crystal_colour blue-green
_exptl_crystal_density_diffrn 2.198
_exptl_crystal_density_method none
_exptl_crystal_description plate
_exptl_crystal_F_000 1568
_exptl_crystal_size_max 0.30
_exptl_crystal_size_mid 0.18
_exptl_crystal_size_min 0.05
_refine_diff_density_max 0.927
_refine_diff_density_min -0.513
_refine_diff_density_rms 0.130
_refine_ls_extinction_coef noref
_refine_ls_extinction_method none
_refine_ls_goodness_of_fit_all 1.129
_refine_ls_goodness_of_fit_obs 1.138
_refine_ls_hydrogen_treatment noref
_refine_ls_matrix_type full
_refine_ls_number_parameters 185
_refine_ls_number_reflns 1602
_refine_ls_number_restraints 12
_refine_ls_restrained_S_all 1.137
_refine_ls_restrained_S_obs 1.143
_refine_ls_R_factor_all 0.0419
_refine_ls_R_factor_obs 0.0386
_refine_ls_shift/esd_max 0.001
_refine_ls_shift/esd_mean 0.000
_refine_ls_structure_factor_coef Fsqd
_refine_ls_weighting_details 'w=1/[\s^2^(Fo^2^)+(0.0384P)^2^+25.7378P] where P=(Fo^2^+2Fc^2^)/3'
_refine_ls_weighting_scheme calc
_refine_ls_wR_factor_all 0.0923
_refine_ls_wR_factor_obs 0.0893
_reflns_number_observed 1496
_reflns_number_total 1602
_reflns_observed_criterion >2sigma(I)
_cod_data_source_file ja016801z_s1_03.cif
_cod_data_source_block '[Rh2(O2CCF3)4(C12H10)]_(2b)'
_cod_depositor_comments
;
The following automatic conversions were performed:

'_refine_ls_weighting_scheme' value 'calc
w=1/[\s^2^(Fo^2^)+(0.0384P)^2^+25.7378P] where P=(Fo^2^+2Fc^2^)/3'
was changed to 'calc'. New tag '_refine_ls_weighting_details' was
created. The value of the new tag was set to
'w=1/[\s^2^(Fo^2^)+(0.0384P)^2^+25.7378P] where P=(Fo^2^+2Fc^2^)/3'.

Automatic conversion script
Id: cif_fix_values 3143 2015-03-26 13:38:13Z robertas 
;
_cod_original_cell_volume 2453.8(5)
_cod_database_code 4115791

loop_
_symmetry_equiv_pos_as_xyz
'x, y, z'
'-x, y, -z+1/2'
'x+1/2, y+1/2, z'
'-x+1/2, y+1/2, -z+1/2'
'-x, -y, -z'
'x, -y, z-1/2'
'-x+1/2, -y+1/2, -z'
'x+1/2, -y+1/2, z-1/2'

loop_
_atom_site_aniso_label
_atom_site_aniso_U_11
_atom_site_aniso_U_22
_atom_site_aniso_U_33
_atom_site_aniso_U_23
_atom_site_aniso_U_13
_atom_site_aniso_U_12
Rh1 0.0120(3) 0.0185(3) 0.0146(3) 0.0000(2) 0.0075(2) 0.0005(2)
O1 0.018(2) 0.032(2) 0.025(2) 0.000(2) 0.015(2) -0.003(2)
O2 0.026(2) 0.019(2) 0.025(2) -0.003(2) 0.016(2) 0.001(2)
O3 0.018(2) 0.030(2) 0.020(2) 0.000(2) 0.010(2) -0.002(2)
O4 0.019(2) 0.022(2) 0.020(2) 0.001(2) 0.010(2) 0.005(2)
C1 0.021(3) 0.016(3) 0.023(4) -0.002(3) 0.014(3) 0.000(2)
C2 0.019(3) 0.020(3) 0.029(4) -0.004(3) 0.018(3) -0.003(3)
C3 0.029(3) 0.029(3) 0.022(3) -0.011(3) 0.017(3) -0.007(3)
C4 0.030(4) 0.029(3) 0.026(4) -0.003(3) 0.016(3) 0.001(3)
C5 0.024(3) 0.040(4) 0.027(4) 0.008(3) 0.014(3) -0.009(3)
C6 0.015(3) 0.042(4) 0.016(3) 0.002(3) 0.005(3) 0.001(3)
C7 0.017(3) 0.020(3) 0.013(3) -0.002(2) 0.004(3) -0.006(2)
C8 0.031(4) 0.030(4) 0.033(4) 0.007(3) 0.004(4) -0.005(3)
C9 0.016(3) 0.030(3) 0.019(3) 0.009(3) 0.002(3) 0.000(3)
C10 0.016(4) 0.018(4) 0.021(5) 0.000 0.005(4) 0.000
C11 0.016(4) 0.022(4) 0.021(4) 0.000 0.012(4) 0.000

loop_
_atom_site_label
_atom_site_type_symbol
_atom_site_fract_x
_atom_site_fract_y
_atom_site_fract_z
_atom_site_U_iso_or_equiv
_atom_site_thermal_displace_type
_atom_site_occupancy
_atom_site_calc_flag
_atom_site_refinement_flags
_atom_site_disorder_group
Rh1 Rh 0.18933(2) 0.76628(5) 0.40905(3) 0.0160(2) Uani 1 d . .
O1 O 0.1320(2) 0.6636(5) 0.4502(3) 0.0245(9) Uani 1 d . .
O2 O 0.2084(2) 0.5539(4) 0.3757(3) 0.0238(9) Uani 1 d . .
O3 O 0.2558(2) 0.8644(5) 0.3801(3) 0.0245(9) Uani 1 d . .
O4 O 0.1781(2) 0.9754(4) 0.4548(3) 0.0227(9) Uani 1 d . .
C1 C 0.1712(3) 0.6259(6) 0.5447(5) 0.0204(13) Uani 1 d . .
C2 C 0.2706(3) 0.4852(6) 0.4510(5) 0.0203(13) Uani 1 d . .
C3 C 0.1227(4) 0.5656(7) 0.5713(5) 0.0265(14) Uani 1 d D 1
F1 F 0.0677(5) 0.4631(11) 0.5000(7) 0.028(3) Uiso 0.50 d PD 1
F2 F 0.1643(5) 0.4976(12) 0.6640(7) 0.042(3) Uiso 0.50 d PD 1
F3 F 0.0843(6) 0.6887(10) 0.5704(9) 0.038(3) Uiso 0.50 d PD 1
F1X F 0.0556(5) 0.4994(12) 0.4871(7) 0.035(3) Uiso 0.500(3) d PD 2
F2X F 0.1649(5) 0.4589(11) 0.6516(7) 0.030(3) Uiso 0.50 d PD 2
F3X F 0.1038(5) 0.6785(9) 0.6035(8) 0.030(3) Uiso 0.50 d PD 2
C4 C 0.2877(4) 0.3337(7) 0.4227(5) 0.0302(15) Uani 1 d D 1
F4 F 0.3069(6) 0.2182(9) 0.4908(6) 0.030(3) Uiso 0.50 d PD 1
F5 F 0.2321(5) 0.2857(10) 0.3262(6) 0.040(2) Uiso 0.50 d PD 1
F6 F 0.3528(5) 0.3552(9) 0.4330(7) 0.033(2) Uiso 0.50 d PD 1
F4X F 0.3297(6) 0.2370(11) 0.5005(7) 0.040(3) Uiso 0.500(3) d PD 2
F5X F 0.2184(5) 0.2595(9) 0.3417(6) 0.033(2) Uiso 0.50 d PD 2
F6X F 0.3226(6) 0.3641(11) 0.3857(8) 0.052(3) Uiso 0.50 d PD 2
C5 C 0.0799(4) 1.0095(8) 0.2047(5) 0.032(2) Uani 1 d . .
H5 H 0.1056(4) 1.0675(8) 0.1877(5) 0.039 Uiso 1 calc R .
C6 C 0.0835(3) 0.8452(8) 0.2075(4) 0.0287(14) Uani 1 d . .
H6 H 0.1133(3) 0.7958(8) 0.1941(4) 0.034 Uiso 1 calc R .
C7 C 0.0455(3) 0.7535(6) 0.2289(5) 0.0218(13) Uani 1 d . .
H7 H 0.0491(3) 0.6443(6) 0.2298(5) 0.026 Uiso 1 calc R .
C8 C 0.0242(4) 1.2507(7) 0.2336(6) 0.045(2) Uani 1 d . .
H8A H -0.0049(4) 1.3020(7) 0.1651(6) 0.054 Uiso 1 calc R .
H8B H 0.0742(4) 1.3057(7) 0.2858(6) 0.054 Uiso 1 calc R .
C9 C 0.0387(3) 1.0831(7) 0.2269(5) 0.0295(15) Uani 1 d . .
C10 C 0.0000 0.9915(9) 0.2500 0.023(2) Uani 1 d S .
C11 C 0.0000 0.8288(9) 0.2500 0.020(2) Uani 1 d S .

loop_
_atom_type_symbol
_atom_type_description
_atom_type_scat_dispersion_real
_atom_type_scat_dispersion_imag
_atom_type_scat_source
C C 0.0033 0.0016 'International Tables Vol C Tables 4.2.6.8 and 6.1.1.4'
H H 0.0000 0.0000 'International Tables Vol C Tables 4.2.6.8 and 6.1.1.4'
O O 0.0106 0.0060 'International Tables Vol C Tables 4.2.6.8 and 6.1.1.4'
F F 0.0171 0.0103 'International Tables Vol C Tables 4.2.6.8 and 6.1.1.4'
Rh Rh -1.1178 0.9187 'International Tables Vol C Tables 4.2.6.8 and 6.1.1.4'

loop_
_geom_angle_atom_site_label_1
_geom_angle_atom_site_label_2
_geom_angle_atom_site_label_3
_geom_angle
_geom_angle_site_symmetry_1
_geom_angle_site_symmetry_3
_geom_angle_publ_flag
O1 Rh1 O4 89.1(2) . . y
O1 Rh1 O2 90.3(2) . . y
O4 Rh1 O2 175.3(2) . . y
O1 Rh1 O3 175.1(2) . . y
O4 Rh1 O3 91.3(2) . . y
O2 Rh1 O3 88.9(2) . . y
O1 Rh1 Rh1 87.57(11) . 7_566 y
O4 Rh1 Rh1 86.55(11) . 7_566 y
O2 Rh1 Rh1 88.81(11) . 7_566 y
O3 Rh1 Rh1 87.58(11) . 7_566 y
O1 Rh1 C7 78.3(2) . . n
O4 Rh1 C7 96.3(2) . . n
O2 Rh1 C7 88.1(2) . . n
O3 Rh1 C7 106.5(2) . . n
Rh1 Rh1 C7 165.51(13) 7_566 . y
O1 Rh1 C6 108.3(2) . . n
O4 Rh1 C6 91.7(2) . . n
O2 Rh1 C6 92.8(2) . . n
O3 Rh1 C6 76.6(2) . . n
Rh1 Rh1 C6 164.03(14) 7_566 . y
C7 Rh1 C6 30.4(2) . . y
C1 O1 Rh1 118.4(3) . . n
C2 O2 Rh1 116.1(4) . . n
C1 O3 Rh1 117.9(4) 7_566 . n
C2 O4 Rh1 118.7(3) 7_566 . n
O1 C1 O3 128.5(5) . 7_566 n
O1 C1 C3 115.1(5) . . n
O3 C1 C3 116.4(5) 7_566 . n
O4 C2 O2 129.8(5) 7_566 . n
O4 C2 C4 114.8(5) 7_566 . n
O2 C2 C4 115.4(5) . . n
F2 C3 F1 106.8(8) . . n
F2 C3 F3 107.9(8) . . n
F1 C3 F3 107.2(7) . . n
F2 C3 C1 114.5(6) . . n
F1 C3 C1 112.2(6) . . n
F3 C3 C1 108.0(6) . . n
F3X C3 F1X 107.7(7) . . n
F3X C3 F2X 106.6(7) . . n
F1X C3 F2X 109.1(7) . . n
F3X C3 C1 111.4(6) . . n
F1X C3 C1 111.1(6) . . n
F2X C3 C1 110.7(6) . . n
F5 C4 F4 109.5(7) . . n
F5 C4 F6 105.4(7) . . n
F4 C4 F6 106.0(7) . . n
F5 C4 C2 115.4(6) . . n
F4 C4 C2 111.3(6) . . n
F6 C4 C2 108.6(5) . . n
F4X C4 F6X 110.0(8) . . n
F4X C4 F5X 107.6(7) . . n
F6X C4 F5X 105.2(7) . . n
F4X C4 C2 113.4(6) . . n
F6X C4 C2 109.7(6) . . n
F5X C4 C2 110.5(5) . . n
C9 C5 C6 119.1(6) . . y
C7 C6 C5 123.2(6) . . y
C7 C6 Rh1 72.9(3) . . n
C5 C6 Rh1 106.4(4) . . n
C6 C7 C11 118.6(6) . . y
C6 C7 Rh1 76.7(3) . . n
C11 C7 Rh1 103.6(3) . . n
C9 C8 C8 105.9(4) . 2 y
C5 C9 C10 118.5(6) . . y
C5 C9 C8 133.5(6) . . y
C10 C9 C8 108.0(6) . . y
C11 C10 C9 123.9(4) . . y
C11 C10 C9 123.9(4) . 2 n
C9 C10 C9 112.2(7) . 2 y
C10 C11 C7 116.6(4) . . y
C10 C11 C7 116.6(4) . 2 n
C7 C11 C7 126.8(7) . 2 y

loop_
_geom_bond_atom_site_label_1
_geom_bond_atom_site_label_2
_geom_bond_distance
_geom_bond_site_symmetry_2
_geom_bond_publ_flag
Rh1 O1 2.030(4) . y
Rh1 O4 2.034(4) . y
Rh1 O2 2.035(4) . y
Rh1 O3 2.040(4) . y
Rh1 Rh1 2.4291(13) 7_566 y
Rh1 C7 2.599(6) . y
Rh1 C6 2.647(6) . y
O1 C1 1.253(7) . n
O2 C2 1.255(7) . n
O3 C1 1.253(7) 7_566 n
O4 C2 1.246(7) 7_566 n
C1 O3 1.253(7) 7_566 n
C1 C3 1.521(8) . n
C2 O4 1.246(7) 7_566 n
C2 C4 1.520(8) . n
C3 F2 1.315(10) . n
C3 F1 1.337(10) . n
C3 F3 1.359(10) . n
C3 F3X 1.313(9) . n
C3 F1X 1.339(10) . n
C3 F2X 1.370(10) . n
C4 F5 1.303(10) . n
C4 F4 1.355(10) . n
C4 F6 1.373(9) . n
C4 F4X 1.291(10) . n
C4 F6X 1.314(10) . n
C4 F5X 1.377(10) . n
C5 C9 1.366(9) . y
C5 C6 1.411(9) . y
C6 C7 1.377(9) . y
C7 C11 1.441(7) . y
C8 C9 1.495(9) . y
C8 C8 1.52(2) 2 y
C9 C10 1.408(8) . y
C10 C11 1.395(11) . y
C10 C9 1.408(8) 2 y
C11 C7 1.441(7) 2 y
